data_7704478
loop_
_publ_author_name
'Karmakar, Anirban'
'Soliman, Mohamed M. A.'
'R\'ubio, Guilherme M D M'
'Guedes da Silva, M F\'atima C'
'Pombeiro, Armando J. L.'

_publ_section_title
;
 Synthesis and catalytic activities of a Zn(ii) based metallomacrocycle
 and a metal-organic framework towards one-pot deacetalization-Knoevenagel
 tandem reactions under different strategies: a comparative study.
;
_journal_issue 24
_journal_name_full 'Dalton transactions (Cambridge, England : 2003)'
_journal_page_first 8075
_journal_page_last 8085
_journal_paper_doi 10.1039/d0dt01312a
_journal_volume 49
_journal_year 2020
_chemical_formula_sum 'C108 H126 N20 O42 Zn5'
_chemical_formula_weight 2703.13
_space_group_crystal_system triclinic
_space_group_IT_number 2
_space_group_name_Hall '-P 1'
_space_group_name_H-M_alt 'P -1'
_atom_sites_solution_hydrogens mixed
_audit_creation_method SHELXL-2014/6
_audit_update_record
;
2020-02-13 deposited with the CCDC.	2020-05-20 downloaded from the CCDC.
;
_cell_angle_alpha 111.050(3)
_cell_angle_beta 99.873(3)
_cell_angle_gamma 106.170(4)
_cell_formula_units_Z 1
_cell_length_a 15.6267(16)
_cell_length_b 15.6542(15)
_cell_length_c 19.1920(17)
_cell_measurement_reflns_used 9726
_cell_measurement_temperature 296(2)
_cell_measurement_theta_max 25.10
_cell_measurement_theta_min 2.38
_cell_volume 4010.5(7)
_computing_cell_refinement 'Bruker SAINT'
_computing_data_collection 'Bruker APEX2'
_computing_data_reduction 'Bruker SAINT'
_computing_molecular_graphics 'Mercury CSD 3.5.1, 2008'
_computing_publication_material 'WinGX publication routines (Farrugia, 1999)'
_computing_structure_refinement 'SHELXL-2014/6 (Sheldrick, 2014)'
_computing_structure_solution 'SIR97 (Giacovazzo et al, 1999)'
_diffrn_ambient_temperature 296(2)
_diffrn_measured_fraction_theta_full 0.845
_diffrn_measured_fraction_theta_max 0.974
_diffrn_measurement_device_type 'Bruker APEX-II CCD'
_diffrn_measurement_method '\f and \w scans'
_diffrn_radiation_type MoK\a
_diffrn_radiation_wavelength 0.71073
_diffrn_reflns_av_R_equivalents 0.0356
_diffrn_reflns_av_unetI/netI 0.0561
_diffrn_reflns_Laue_measured_fraction_full 0.845
_diffrn_reflns_Laue_measured_fraction_max 0.974
_diffrn_reflns_limit_h_max 17
_diffrn_reflns_limit_h_min -17
_diffrn_reflns_limit_k_max 17
_diffrn_reflns_limit_k_min -17
_diffrn_reflns_limit_l_max 21
_diffrn_reflns_limit_l_min -21
_diffrn_reflns_number 23444
_diffrn_reflns_point_group_measured_fraction_full 0.845
_diffrn_reflns_point_group_measured_fraction_max 0.974
_diffrn_reflns_theta_full 25.242
_diffrn_reflns_theta_max 23.999
_diffrn_reflns_theta_min 2.380
_diffrn_source 'fine-focus sealed tube'
_exptl_absorpt_coefficient_mu 0.807
_exptl_absorpt_correction_T_max 0.9
_exptl_absorpt_correction_T_min 0.7
_exptl_absorpt_correction_type multi-scan
_exptl_absorpt_process_details SADABS
_exptl_crystal_colour colourless
_exptl_crystal_density_diffrn 1.119
_exptl_crystal_description block
_exptl_crystal_F_000 1400
_exptl_crystal_size_max 0.310
_exptl_crystal_size_mid 0.260
_exptl_crystal_size_min 0.120
_refine_diff_density_max 4.356
_refine_diff_density_min -1.172
_refine_diff_density_rms 0.159
_refine_ls_extinction_method none
_refine_ls_goodness_of_fit_ref 1.124
_refine_ls_hydrogen_treatment constr
_refine_ls_matrix_type full
_refine_ls_number_parameters 790
_refine_ls_number_reflns 12255
_refine_ls_number_restraints 30
_refine_ls_restrained_S_all 1.128
_refine_ls_R_factor_all 0.1024
_refine_ls_R_factor_gt 0.0888
_refine_ls_shift/su_max 0.001
_refine_ls_shift/su_mean 0.000
_refine_ls_structure_factor_coef Fsqd
_refine_ls_weighting_details 'w=1/[\s^2^(Fo^2^)+(0.2000P)^2^] where P=(Fo^2^+2Fc^2^)/3'
_refine_ls_weighting_scheme calc
_refine_ls_wR_factor_gt 0.2612
_refine_ls_wR_factor_ref 0.2751
_reflns_Friedel_coverage 0.000
_reflns_number_gt 9355
_reflns_number_total 12255
_reflns_threshold_expression 'I > 2\s(I)'
_cod_data_source_file d0dt01312a2.cif
_cod_data_source_block 2
_cod_depositor_comments 'Adding full bibliography for 7704477--7704478.cif.'
_cod_database_code 7704478
_shelx_space_group_comment
;
The symmetry employed for this shelxl refinement is uniquely defined
by the following loop, which should always be used as a source of
symmetry information in preference to the above space-group names.
They are only intended as comments.
;
_shelx_estimated_absorpt_t_min 0.788
_shelx_estimated_absorpt_t_max 0.909
_shelxl_version_number 2014/6

loop_
_space_group_symop_operation_xyz
'x, y, z'
'-x, -y, -z'

loop_
_atom_site_label
_atom_site_type_symbol
_atom_site_fract_x
_atom_site_fract_y
_atom_site_fract_z
_atom_site_U_iso_or_equiv
_atom_site_adp_type
_atom_site_occupancy
_atom_site_site_symmetry_order
_atom_site_calc_flag
_atom_site_refinement_flags_posn
_atom_site_refinement_flags_adp
_atom_site_refinement_flags_occupancy
_atom_site_disorder_assembly
_atom_site_disorder_group
Zn1 Zn 1.0000 1.0000 0.5000 0.0166(3) Uani 1 2 d S . P . .
Zn2 Zn 0.12618(4) 0.22175(4) 0.59031(3) 0.0184(2) Uani 1 1 d . . . . .
Zn3 Zn 0.82072(4) 0.89775(4) 0.31665(3) 0.0188(2) Uani 1 1 d . . . . .
O13 O 0.8695(3) 0.9156(3) 0.4222(2) 0.0185(8) Uani 1 1 d . . . . .
O2 O 0.0476(3) 0.0304(3) 0.4134(2) 0.0253(9) Uani 1 1 d . . . . .
O14 O 0.9734(3) 1.1372(3) 0.5326(2) 0.0232(9) Uani 1 1 d . . . . .
O12 O 1.1098(3) 1.1550(3) -0.2469(2) 0.0231(9) Uani 1 1 d . . . . .
O1 O 0.1400(3) 0.1917(3) 0.4804(2) 0.0253(9) Uani 1 1 d . . . . .
O6 O 0.7011(3) 0.7816(3) 0.2715(2) 0.0294(10) Uani 1 1 d . . . . .
O5 O 0.7331(3) 0.7091(3) 0.3498(2) 0.0276(9) Uani 1 1 d . . . . .
O7 O 0.7956(3) 0.9954(3) 0.2857(2) 0.0304(10) Uani 1 1 d . . . . .
O11 O 1.0872(3) 1.2490(3) -0.3077(2) 0.0274(10) Uani 1 1 d . . . . .
O15 O 0.1156(3) 0.3547(3) 0.6021(2) 0.0327(10) Uani 1 1 d . . . . .
O4 O 0.3835(3) 0.3335(3) -0.0241(2) 0.0341(11) Uani 1 1 d . . . . .
O9 O 0.7982(4) 1.4593(3) 0.2653(3) 0.0391(12) Uani 1 1 d . . . . .
O18 O 0.8522(4) 0.1737(4) 0.6112(3) 0.0482(13) Uani 1 1 d . . . . .
O3 O 0.1106(4) -0.0417(3) 0.0491(3) 0.0431(12) Uani 1 1 d . . . . .
N2 N 0.2482(3) 0.1732(4) 0.0407(3) 0.0246(11) Uani 1 1 d . . . . .
N6 N 0.8907(4) 1.3786(4) -0.0424(3) 0.0294(12) Uani 1 1 d . . . . .
H6N H 0.8847 1.3529 -0.0099 0.035 Uiso 1 1 calc R U . . .
N5 N 0.8241(4) 1.4343(4) 0.0811(3) 0.0247(11) Uani 1 1 d . . . . .
N3 N 0.3743(4) 0.3558(4) 0.0982(3) 0.0301(12) Uani 1 1 d . . . . .
H3N H 0.3422 0.3301 0.1228 0.036 Uiso 1 1 calc R U . . .
N4 N 0.8097(4) 1.3310(4) 0.1707(3) 0.0275(12) Uani 1 1 d . . . . .
H4N H 0.8130 1.3085 0.1237 0.033 Uiso 1 1 calc R U . . .
O8 O 0.8822(4) 1.1287(4) 0.3980(3) 0.0459(13) Uani 1 1 d . . . . .
C1 C 0.1039(4) 0.1100(4) 0.4194(3) 0.0240(13) Uani 1 1 d . . . . .
N1 N 0.1956(4) 0.1141(4) 0.1460(3) 0.0316(12) Uani 1 1 d . . . . .
H1N H 0.2363 0.1696 0.1547 0.038 Uiso 1 1 calc R U . . .
O17 O 0.2749(4) 0.3326(4) 0.2093(3) 0.0528(14) Uani 1 1 d . . . . .
O10 O 0.8578(4) 1.4930(4) -0.0765(3) 0.0535(15) Uani 1 1 d . . . . .
O16 O 0.7257(4) 0.9359(5) 0.4877(4) 0.0628(17) Uani 1 1 d . . . . .
C13 C 0.2700(4) 0.2075(4) -0.0116(3) 0.0228(13) Uani 1 1 d . . . . .
C39 C 1.0293(4) 1.2600(4) -0.2003(3) 0.0227(13) Uani 1 1 d . . . . .
C3 C 0.0747(4) 0.0334(4) 0.2744(3) 0.0258(13) Uani 1 1 d . . . . .
H3 H 0.0223 -0.0169 0.2699 0.031 Uiso 1 1 calc R U . . .
C23 C 0.8234(4) 1.1519(4) 0.2879(3) 0.0226(12) Uani 1 1 d . . . . .
C15 C 0.4480(4) 0.4451(5) 0.1435(4) 0.0303(14) Uani 1 1 d . . . . .
C42 C 1.0787(4) 1.2184(4) -0.2566(3) 0.0198(12) Uani 1 1 d . . . . .
C2 C 0.1304(4) 0.1084(4) 0.3485(3) 0.0239(13) Uani 1 1 d . U . . .
C17 C 0.5522(4) 0.6050(4) 0.1669(3) 0.0231(13) Uani 1 1 d . . . . .
H17 H 0.5712 0.6543 0.1503 0.028 Uiso 1 1 calc R U . . .
C4 C 0.0973(4) 0.0340(4) 0.2085(3) 0.0236(13) Uani 1 1 d . U . . .
H4 H 0.0586 -0.0154 0.1598 0.028 Uiso 1 1 calc R U . . .
C18 C 0.5974(4) 0.6213(4) 0.2412(3) 0.0250(13) Uani 1 1 d . . . . .
C40 C 1.0142(4) 1.2296(4) -0.1434(3) 0.0247(13) Uani 1 1 d . . . . .
H40 H 1.0358 1.1815 -0.1391 0.030 Uiso 1 1 calc R U . . .
C30 C 0.7939(4) 1.4637(4) 0.1425(3) 0.0247(13) Uani 1 1 d . . . . .
C38 C 0.9958(5) 1.3341(5) -0.2047(4) 0.0299(14) Uani 1 1 d . . . . .
H38 H 1.0047 1.3562 -0.2428 0.036 Uiso 1 1 calc R U . . .
C16 C 0.4793(4) 0.5176(5) 0.1160(4) 0.0261(13) Uani 1 1 d . . . . .
H16 H 0.4514 0.5066 0.0651 0.031 Uiso 1 1 calc R U . . .
C12 C 0.2245(4) 0.1550(5) -0.0909(3) 0.0274(14) Uani 1 1 d . . . . .
H12 H 0.2415 0.1808 -0.1254 0.033 Uiso 1 1 calc R U . . .
C22 C 0.8348(4) 1.0871(5) 0.3288(3) 0.0260(13) Uani 1 1 d . . . . .
C9 C 0.1807(4) 0.0825(4) 0.0124(3) 0.0242(13) Uani 1 1 d . . . . .
C14 C 0.3479(4) 0.3054(5) 0.0198(3) 0.0231(13) Uani 1 1 d . . . . .
C21 C 0.6850(4) 0.7117(4) 0.2921(3) 0.0260(13) Uani 1 1 d . . . . .
C31 C 0.7540(5) 1.5363(5) 0.1592(4) 0.0306(14) Uani 1 1 d . . . . .
H31 H 0.7344 1.5554 0.2035 0.037 Uiso 1 1 calc R U . . .
C36 C 0.9349(4) 1.3404(4) -0.0973(4) 0.0275(14) Uani 1 1 d . . . . .
C37 C 0.9506(5) 1.3734(5) -0.1538(4) 0.0338(15) Uani 1 1 d . . . . .
H37 H 0.9302 1.4227 -0.1572 0.041 Uiso 1 1 calc R U . . .
C19 C 0.5650(4) 0.5514(4) 0.2680(4) 0.0286(14) Uani 1 1 d . . . . .
H19 H 0.5936 0.5632 0.3190 0.034 Uiso 1 1 calc R U . . .
C34 C 0.8162(5) 1.4772(5) 0.0326(4) 0.0293(14) Uani 1 1 d . . . . .
C26 C 0.8135(5) 1.2716(4) 0.2115(4) 0.0289(14) Uani 1 1 d . . . . .
C32 C 0.7453(5) 1.5776(5) 0.1081(4) 0.0345(15) Uani 1 1 d . . . . .
H32 H 0.7174 1.6242 0.1161 0.041 Uiso 1 1 calc R U . . .
C5 C 0.1743(4) 0.1043(5) 0.2121(3) 0.0275(14) Uani 1 1 d . . . . .
C20 C 0.4913(5) 0.4647(5) 0.2206(4) 0.0346(16) Uani 1 1 d . . . . .
H20 H 0.4700 0.4187 0.2398 0.042 Uiso 1 1 calc R U . . .
C11 C 0.1543(4) 0.0650(5) -0.1188(3) 0.0304(14) Uani 1 1 d . . . . .
H11 H 0.1221 0.0299 -0.1721 0.036 Uiso 1 1 calc R U . . .
C10 C 0.1321(4) 0.0269(5) -0.0661(3) 0.0301(14) Uani 1 1 d . . . . .
H10 H 0.0855 -0.0346 -0.0834 0.036 Uiso 1 1 calc R U . . .
C33 C 0.7787(5) 1.5492(5) 0.0431(4) 0.0321(15) Uani 1 1 d . . . . .
H33 H 0.7755 1.5780 0.0084 0.039 Uiso 1 1 calc R U . . .
C24 C 0.7713(5) 1.1092(4) 0.2087(3) 0.0281(14) Uani 1 1 d . . . . .
H24 H 0.7395 1.0414 0.1821 0.034 Uiso 1 1 calc R U . . .
C25 C 0.7675(5) 1.1693(5) 0.1696(4) 0.0321(15) Uani 1 1 d . . . . .
H25 H 0.7348 1.1416 0.1166 0.039 Uiso 1 1 calc R U . . .
C35 C 0.8566(5) 1.4505(5) -0.0344(4) 0.0310(15) Uani 1 1 d . . . . .
C28 C 0.8649(5) 1.2524(5) 0.3273(4) 0.0366(16) Uani 1 1 d . . . . .
H28 H 0.8966 1.2807 0.3806 0.044 Uiso 1 1 calc R U . . .
C41 C 0.9680(4) 1.2678(5) -0.0922(3) 0.0279(14) Uani 1 1 d . . . . .
H41 H 0.9589 1.2453 -0.0543 0.033 Uiso 1 1 calc R U . . .
C8 C 0.1586(5) 0.0452(5) 0.0703(3) 0.0299(14) Uani 1 1 d . . . . .
C7 C 0.2133(5) 0.1783(5) 0.3525(4) 0.0382(17) Uani 1 1 d . . . . .
H7 H 0.2532 0.2266 0.4013 0.046 Uiso 1 1 calc R U . . .
C6 C 0.2361(5) 0.1766(5) 0.2865(4) 0.0393(17) Uani 1 1 d . . . . .
H6 H 0.2917 0.2223 0.2904 0.047 Uiso 1 1 calc R U . . .
N9 N 0.7675(5) 0.1417(5) 0.6893(4) 0.0563(18) Uani 1 1 d . . . . .
C27 C 0.8610(5) 1.3123(5) 0.2905(4) 0.0338(15) Uani 1 1 d . . . . .
H27 H 0.8903 1.3803 0.3186 0.041 Uiso 1 1 calc R U . . .
C29 C 0.8015(4) 1.4178(5) 0.1990(3) 0.0276(14) Uani 1 1 d . . . . .
C49 C 0.8257(5) 0.1287(6) 0.6476(5) 0.0480(19) Uani 1 1 d . . . . .
H49 H 0.8486 0.0794 0.6462 0.058 Uiso 1 1 calc R U . . .
N8 N 0.2982(6) 0.4883(5) 0.2864(5) 0.072(2) Uani 1 1 d . . . . .
C45 C 0.6757(6) 0.8567(8) 0.4868(6) 0.065(3) Uani 1 1 d . . . . .
H45 H 0.6927 0.8022 0.4684 0.078 Uiso 1 1 calc R U . . .
N10 N 0.4645(6) 0.8312(8) 0.1245(7) 0.094(3) Uani 1 1 d . . . . .
C47 C 0.2949(7) 0.3965(7) 0.2739(6) 0.069(3) Uani 1 1 d . . . . .
H47 H 0.3086 0.3826 0.3168 0.083 Uiso 1 1 calc R U . . .
N7 N 0.6011(6) 0.8468(9) 0.5101(7) 0.102(3) Uani 1 1 d . . . . .
C51 C 0.7419(7) 0.0858(9) 0.7333(7) 0.077(3) Uani 1 1 d . . . . .
H51A H 0.6991 0.1067 0.7592 0.115 Uiso 1 1 calc R U . . .
H51B H 0.7126 0.0170 0.6983 0.115 Uiso 1 1 calc R U . . .
H51C H 0.7969 0.0966 0.7716 0.115 Uiso 1 1 calc R U . . .
C50 C 0.7305(8) 0.2198(9) 0.6941(7) 0.081(3) Uani 1 1 d . . . . .
H50A H 0.6894 0.2209 0.7260 0.122 Uiso 1 1 calc R U . . .
H50B H 0.7813 0.2824 0.7169 0.122 Uiso 1 1 calc R U . . .
H50C H 0.6966 0.2070 0.6425 0.122 Uiso 1 1 calc R U . . .
C48 C 0.2791(8) 0.5159(9) 0.2252(8) 0.089(4) Uani 1 1 d . . . . .
H48A H 0.2853 0.5838 0.2465 0.134 Uiso 1 1 calc R U . . .
H48B H 0.3224 0.5074 0.1958 0.134 Uiso 1 1 calc R U . . .
H48C H 0.2165 0.4754 0.1913 0.134 Uiso 1 1 calc R U . . .
C55 C 0.5592(7) 0.8483(9) 0.1585(8) 0.087(3) Uani 1 1 d . . . . .
H55A H 0.5661 0.7864 0.1493 0.130 Uiso 1 1 calc R U . . .
H55B H 0.5981 0.8816 0.1355 0.130 Uiso 1 1 calc R U . . .
H55C H 0.5774 0.8883 0.2139 0.130 Uiso 1 1 calc R U . . .
C57 C 0.4327(12) 0.8997(13) 0.1268(10) 0.140(7) Uani 1 1 d . . . . .
H57 H 0.4781 0.9626 0.1561 0.168 Uiso 1 1 calc R U . . .
O19 O 0.3582(7) 0.9009(9) 0.0998(8) 0.167(5) Uani 1 1 d . U . . .
C56 C 0.4048(12) 0.7322(11) 0.0868(12) 0.147(6) Uani 1 1 d . U . . .
H56A H 0.4399 0.6916 0.0907 0.220 Uiso 1 1 calc R U . . .
H56B H 0.3566 0.7219 0.1112 0.220 Uiso 1 1 calc R U . . .
H56C H 0.3770 0.7150 0.0326 0.220 Uiso 1 1 calc R U . . .
C43 C 0.5671(10) 0.9300(14) 0.5373(11) 0.141(7) Uani 1 1 d . . . . .
H43A H 0.5119 0.9093 0.5520 0.212 Uiso 1 1 calc R U . . .
H43B H 0.6149 0.9851 0.5816 0.212 Uiso 1 1 calc R U . . .
H43C H 0.5527 0.9489 0.4956 0.212 Uiso 1 1 calc R U . . .
C44 C 0.5518(11) 0.7491(17) 0.5113(15) 0.199(11) Uani 1 1 d . . . . .
H44A H 0.4986 0.7513 0.5294 0.298 Uiso 1 1 calc R U . . .
H44B H 0.5316 0.6971 0.4593 0.298 Uiso 1 1 calc R U . . .
H44C H 0.5942 0.7370 0.5458 0.298 Uiso 1 1 calc R U . . .
C46 C 0.3117(15) 0.5593(13) 0.3672(10) 0.160(7) Uani 1 1 d . U . . .
H46A H 0.3127 0.6209 0.3674 0.239 Uiso 1 1 calc R U . . .
H46B H 0.2613 0.5335 0.3853 0.239 Uiso 1 1 calc R U . . .
H46C H 0.3699 0.5692 0.4013 0.239 Uiso 1 1 calc R U . . .
O21 O 0.1865(4) 0.7951(4) 0.9908(3) 0.0482(13) Uani 1 1 d . . . . .
O22 O 0.9349(6) 0.3552(6) 0.6005(5) 0.098(3) Uani 1 1 d . . . . .
H13A H 0.8236 0.9222 0.4422 0.117 Uiso 1 1 d R U . . .
H15A H 0.1450 0.4146 0.6437 0.117 Uiso 1 1 d R U . . .
H15B H 0.0603 0.3557 0.6014 0.117 Uiso 1 1 d R U . . .
H21A H 0.1660 0.8442 1.0074 0.117 Uiso 1 1 d R U . . .
H21B H 0.2446 0.8317 1.0271 0.117 Uiso 1 1 d R U . . .
H14A H 0.9431 1.1343 0.4859 0.117 Uiso 1 1 d R U . . .
H14B H 0.9331 1.1494 0.5577 0.117 Uiso 1 1 d R U . . .
H22A H 0.9090 0.2983 0.6034 0.117 Uiso 1 1 d R U . . .
H22B H 0.9077 0.3959 0.6248 0.117 Uiso 1 1 d R U . . .

loop_
_atom_site_aniso_label
_atom_site_aniso_U_11
_atom_site_aniso_U_22
_atom_site_aniso_U_33
_atom_site_aniso_U_23
_atom_site_aniso_U_13
_atom_site_aniso_U_12
Zn1 0.0289(5) 0.0128(5) 0.0085(5) 0.0055(4) 0.0093(4) 0.0052(4)
Zn2 0.0340(4) 0.0120(4) 0.0094(4) 0.0051(3) 0.0102(3) 0.0058(3)
Zn3 0.0341(4) 0.0128(4) 0.0112(4) 0.0072(3) 0.0099(3) 0.0064(3)
O13 0.028(2) 0.018(2) 0.015(2) 0.0114(17) 0.0109(16) 0.0079(17)
O2 0.047(2) 0.017(2) 0.0103(19) 0.0070(17) 0.0114(18) 0.0072(19)
O14 0.035(2) 0.026(2) 0.014(2) 0.0097(17) 0.0118(17) 0.0142(19)
O12 0.038(2) 0.021(2) 0.0100(19) 0.0071(17) 0.0105(17) 0.0085(19)
O1 0.040(2) 0.018(2) 0.012(2) 0.0057(18) 0.0107(18) 0.0015(18)
O6 0.034(2) 0.022(2) 0.026(2) 0.0132(19) 0.0050(19) 0.0013(19)
O5 0.035(2) 0.021(2) 0.019(2) 0.0102(18) 0.0036(18) 0.0004(19)
O7 0.050(3) 0.021(2) 0.029(2) 0.016(2) 0.020(2) 0.013(2)
O11 0.058(3) 0.022(2) 0.013(2) 0.0108(18) 0.0202(19) 0.020(2)
O15 0.065(3) 0.017(2) 0.021(2) 0.0104(18) 0.016(2) 0.017(2)
O4 0.045(3) 0.038(3) 0.019(2) 0.019(2) 0.015(2) 0.004(2)
O9 0.084(4) 0.029(2) 0.027(3) 0.020(2) 0.036(2) 0.031(3)
O18 0.052(3) 0.051(3) 0.048(3) 0.020(3) 0.023(3) 0.024(3)
O3 0.071(3) 0.023(3) 0.022(2) 0.008(2) 0.020(2) -0.001(2)
N2 0.032(3) 0.027(3) 0.013(2) 0.008(2) 0.014(2) 0.006(2)
N6 0.053(3) 0.029(3) 0.023(3) 0.018(2) 0.026(3) 0.021(3)
N5 0.042(3) 0.020(3) 0.023(3) 0.014(2) 0.017(2) 0.016(2)
N3 0.041(3) 0.029(3) 0.016(3) 0.014(2) 0.012(2) -0.003(2)
N4 0.058(3) 0.018(3) 0.019(3) 0.011(2) 0.025(2) 0.019(2)
O8 0.080(4) 0.033(3) 0.024(3) 0.012(2) 0.003(2) 0.028(3)
C1 0.037(3) 0.023(3) 0.017(3) 0.013(3) 0.016(3) 0.007(3)
N1 0.046(3) 0.018(3) 0.021(3) 0.009(2) 0.011(2) -0.005(2)
O17 0.075(4) 0.041(3) 0.036(3) 0.011(3) 0.036(3) 0.008(3)
O10 0.105(4) 0.064(4) 0.047(3) 0.045(3) 0.054(3) 0.063(3)
O16 0.052(3) 0.063(4) 0.067(4) 0.013(3) 0.037(3) 0.020(3)
C13 0.033(3) 0.029(3) 0.016(3) 0.015(3) 0.015(2) 0.013(3)
C39 0.034(3) 0.018(3) 0.013(3) 0.002(2) 0.009(2) 0.011(3)
C3 0.037(3) 0.019(3) 0.017(3) 0.008(3) 0.013(3) 0.002(3)
C23 0.037(3) 0.022(3) 0.016(3) 0.013(3) 0.012(2) 0.012(3)
C15 0.031(3) 0.031(4) 0.019(3) 0.013(3) 0.008(3) -0.006(3)
C42 0.033(3) 0.013(3) 0.013(3) 0.006(2) 0.011(2) 0.006(2)
C2 0.0259(15) 0.0238(15) 0.0224(15) 0.0120(10) 0.0084(10) 0.0062(10)
C17 0.027(3) 0.015(3) 0.021(3) 0.006(2) 0.007(2) 0.001(2)
C4 0.040(3) 0.020(3) 0.007(3) 0.006(2) 0.009(2) 0.004(3)
C18 0.037(3) 0.021(3) 0.014(3) 0.005(2) 0.012(3) 0.007(3)
C40 0.044(4) 0.018(3) 0.018(3) 0.008(2) 0.015(3) 0.015(3)
C30 0.041(3) 0.016(3) 0.024(3) 0.011(3) 0.019(3) 0.012(3)
C38 0.053(4) 0.026(3) 0.020(3) 0.016(3) 0.019(3) 0.013(3)
C16 0.031(3) 0.025(3) 0.021(3) 0.017(3) 0.007(3) 0.002(3)
C12 0.039(3) 0.027(3) 0.013(3) 0.009(3) 0.014(3) 0.004(3)
C22 0.042(4) 0.027(4) 0.018(3) 0.016(3) 0.012(3) 0.015(3)
C9 0.038(3) 0.022(3) 0.016(3) 0.009(3) 0.014(3) 0.011(3)
C14 0.027(3) 0.033(3) 0.009(3) 0.009(3) 0.006(2) 0.010(3)
C21 0.032(3) 0.020(3) 0.022(3) 0.008(3) 0.013(3) 0.003(3)
C31 0.051(4) 0.023(3) 0.026(3) 0.012(3) 0.023(3) 0.016(3)
C36 0.045(4) 0.021(3) 0.022(3) 0.009(3) 0.024(3) 0.013(3)
C37 0.065(4) 0.033(4) 0.023(3) 0.020(3) 0.026(3) 0.029(3)
C19 0.032(3) 0.020(3) 0.015(3) 0.004(3) 0.002(3) -0.009(3)
C34 0.048(4) 0.025(3) 0.023(3) 0.011(3) 0.019(3) 0.019(3)
C26 0.054(4) 0.022(3) 0.025(3) 0.015(3) 0.026(3) 0.020(3)
C32 0.053(4) 0.030(4) 0.038(4) 0.020(3) 0.030(3) 0.023(3)
C5 0.041(3) 0.025(3) 0.011(3) 0.007(3) 0.011(3) 0.004(3)
C20 0.044(4) 0.038(4) 0.020(3) 0.020(3) 0.012(3) 0.000(3)
C11 0.040(4) 0.040(4) 0.008(3) 0.011(3) 0.007(3) 0.011(3)
C10 0.035(3) 0.030(3) 0.015(3) 0.007(3) 0.008(3) 0.001(3)
C33 0.051(4) 0.028(3) 0.037(4) 0.022(3) 0.024(3) 0.025(3)
C24 0.049(4) 0.015(3) 0.018(3) 0.008(3) 0.010(3) 0.008(3)
C25 0.056(4) 0.020(3) 0.016(3) 0.010(3) 0.006(3) 0.008(3)
C35 0.061(4) 0.028(3) 0.023(3) 0.017(3) 0.030(3) 0.025(3)
C28 0.066(5) 0.025(3) 0.024(3) 0.010(3) 0.020(3) 0.020(3)
C41 0.049(4) 0.029(3) 0.019(3) 0.016(3) 0.022(3) 0.019(3)
C8 0.045(4) 0.027(4) 0.012(3) 0.007(3) 0.014(3) 0.005(3)
C7 0.051(4) 0.028(4) 0.018(3) 0.007(3) 0.011(3) -0.007(3)
C6 0.043(4) 0.034(4) 0.022(4) 0.008(3) 0.012(3) -0.007(3)
N9 0.058(4) 0.062(5) 0.061(5) 0.024(4) 0.037(4) 0.031(4)
C27 0.061(4) 0.013(3) 0.018(3) 0.003(3) 0.007(3) 0.007(3)
C29 0.046(4) 0.028(3) 0.019(3) 0.012(3) 0.021(3) 0.018(3)
C49 0.049(4) 0.034(4) 0.056(5) 0.017(4) 0.007(4) 0.017(4)
N8 0.101(6) 0.040(4) 0.056(5) 0.006(4) 0.014(4) 0.023(4)
C45 0.044(5) 0.086(7) 0.065(6) 0.026(5) 0.025(4) 0.027(5)
N10 0.062(5) 0.081(7) 0.125(9) 0.049(6) 0.005(5) 0.015(5)
C47 0.103(8) 0.049(5) 0.048(6) 0.018(5) 0.027(5) 0.021(5)
N7 0.068(6) 0.105(8) 0.134(9) 0.055(7) 0.051(6) 0.018(6)
C51 0.080(7) 0.099(8) 0.084(7) 0.055(7) 0.047(6) 0.047(6)
C50 0.098(8) 0.092(8) 0.089(8) 0.044(7) 0.055(6) 0.063(7)
C48 0.105(9) 0.082(8) 0.122(10) 0.061(8) 0.057(8) 0.057(7)
C55 0.068(7) 0.081(8) 0.107(9) 0.035(7) 0.023(6) 0.029(6)
C57 0.128(12) 0.135(13) 0.134(14) 0.024(11) -0.009(10) 0.091(11)
O19 0.092(6) 0.146(9) 0.193(11) 0.021(8) -0.028(6) 0.057(6)
C56 0.135(11) 0.083(9) 0.190(14) 0.067(10) 0.002(10) 0.011(8)
C43 0.103(10) 0.197(18) 0.167(16) 0.073(14) 0.090(11) 0.095(12)
C44 0.083(10) 0.20(2) 0.31(3) 0.14(2) 0.089(14) -0.004(12)
C46 0.211(15) 0.121(12) 0.106(11) 0.016(9) 0.017(10) 0.065(11)
O21 0.072(3) 0.037(3) 0.038(3) 0.017(2) 0.028(3) 0.018(3)
O22 0.128(7) 0.072(5) 0.116(7) 0.040(5) 0.063(6) 0.055(5)

loop_
_atom_type_symbol
_atom_type_description
_atom_type_scat_dispersion_real
_atom_type_scat_dispersion_imag
_atom_type_scat_source
C C 0.0033 0.0016 'International Tables Vol C Tables 4.2.6.8 and 6.1.1.4'
H H 0.0000 0.0000 'International Tables Vol C Tables 4.2.6.8 and 6.1.1.4'
N N 0.0061 0.0033 'International Tables Vol C Tables 4.2.6.8 and 6.1.1.4'
O O 0.0106 0.0060 'International Tables Vol C Tables 4.2.6.8 and 6.1.1.4'
Zn Zn 0.2839 1.4301 'International Tables Vol C Tables 4.2.6.8 and 6.1.1.4'

loop_
_geom_angle_atom_site_label_1
_geom_angle_atom_site_label_2
_geom_angle_atom_site_label_3
_geom_angle
_geom_angle_site_symmetry_1
_geom_angle_site_symmetry_3
_geom_angle_publ_flag
O13 Zn1 O13 180.0 . 2_776 ?
O13 Zn1 O2 89.40(15) . 2_666 ?
O13 Zn1 O2 90.60(15) 2_776 2_666 ?
O13 Zn1 O2 90.60(15) . 1_665 ?
O13 Zn1 O2 89.40(15) 2_776 1_665 ?
O2 Zn1 O2 180.0 2_666 1_665 ?
O13 Zn1 O14 86.19(15) . 2_776 ?
O13 Zn1 O14 93.81(15) 2_776 2_776 ?
O2 Zn1 O14 86.74(15) 2_666 2_776 ?
O2 Zn1 O14 93.27(15) 1_665 2_776 ?
O13 Zn1 O14 93.81(15) . . ?
O13 Zn1 O14 86.19(15) 2_776 . ?
O2 Zn1 O14 93.27(15) 2_666 . ?
O2 Zn1 O14 86.73(15) 1_665 . ?
O14 Zn1 O14 180.00(19) 2_776 . ?
O13 Zn1 Zn2 42.09(10) . 2_666 ?
O13 Zn1 Zn2 137.91(10) 2_776 2_666 ?
O2 Zn1 Zn2 77.72(11) 2_666 2_666 ?
O2 Zn1 Zn2 102.28(11) 1_665 2_666 ?
O14 Zn1 Zn2 45.84(11) 2_776 2_666 ?
O14 Zn1 Zn2 134.16(11) . 2_666 ?
O13 Zn1 Zn2 137.91(10) . 1_665 ?
O13 Zn1 Zn2 42.09(10) 2_776 1_665 ?
O2 Zn1 Zn2 102.28(11) 2_666 1_665 ?
O2 Zn1 Zn2 77.72(11) 1_665 1_665 ?
O14 Zn1 Zn2 134.16(11) 2_776 1_665 ?
O14 Zn1 Zn2 45.84(11) . 1_665 ?
Zn2 Zn1 Zn2 180.0 2_666 1_665 ?
O1 Zn2 O5 96.38(16) . 2_666 ?
O1 Zn2 O15 91.25(16) . . ?
O5 Zn2 O15 91.05(18) 2_666 . ?
O1 Zn2 O11 169.49(17) . 1_446 ?
O5 Zn2 O11 93.46(17) 2_666 1_446 ?
O15 Zn2 O11 84.89(16) . 1_446 ?
O1 Zn2 O13 89.53(15) . 2_666 ?
O5 Zn2 O13 91.32(16) 2_666 2_666 ?
O15 Zn2 O13 177.41(16) . 2_666 ?
O11 Zn2 O13 93.92(15) 1_446 2_666 ?
O1 Zn2 O14 87.53(15) . 1_445 ?
O5 Zn2 O14 173.86(15) 2_666 1_445 ?
O15 Zn2 O14 93.61(17) . 1_445 ?
O11 Zn2 O14 82.97(16) 1_446 1_445 ?
O13 Zn2 O14 83.96(15) 2_666 1_445 ?
O1 Zn2 Zn1 78.76(11) . 1_445 ?
O5 Zn2 Zn1 131.24(12) 2_666 1_445 ?
O15 Zn2 Zn1 137.09(13) . 1_445 ?
O11 Zn2 Zn1 97.45(12) 1_446 1_445 ?
O13 Zn2 Zn1 40.75(10) 2_666 1_445 ?
O14 Zn2 Zn1 44.88(10) 1_445 1_445 ?
O13 Zn3 O7 126.33(17) . . ?
O13 Zn3 O12 113.22(16) . 2_775 ?
O7 Zn3 O12 103.15(17) . 2_775 ?
O13 Zn3 O6 104.83(16) . . ?
O7 Zn3 O6 106.51(18) . . ?
O12 Zn3 O6 99.53(18) 2_775 . ?
Zn3 O13 Zn1 129.37(18) . . ?
Zn3 O13 Zn2 104.52(17) . 2_666 ?
Zn1 O13 Zn2 97.15(15) . 2_666 ?
Zn3 O13 H13A 102.8 . . ?
Zn1 O13 H13A 114.1 . . ?
Zn2 O13 H13A 106.4 2_666 . ?
C1 O2 Zn1 128.7(4) . 1_445 ?
Zn1 O14 Zn2 89.28(14) . 1_665 ?
Zn1 O14 H14A 104.5 . . ?
Zn2 O14 H14A 121.8 1_665 . ?
Zn1 O14 H14B 123.5 . . ?
Zn2 O14 H14B 120.6 1_665 . ?
H14A O14 H14B 98.2 . . ?
C42 O12 Zn3 117.7(3) . 2_775 ?
C1 O1 Zn2 128.4(4) . . ?
C21 O6 Zn3 124.5(4) . . ?
C21 O5 Zn2 131.5(4) . 2_666 ?
C22 O7 Zn3 122.8(4) . . ?
C42 O11 Zn2 142.6(4) . 1_664 ?
Zn2 O15 H15A 128.3 . . ?
Zn2 O15 H15B 113.5 . . ?
H15A O15 H15B 93.7 . . ?
C13 N2 C9 117.4(5) . . ?
C35 N6 C36 128.0(5) . . ?
C35 N6 H6N 116.0 . . ?
C36 N6 H6N 116.0 . . ?
C30 N5 C34 117.1(5) . . ?
C14 N3 C15 126.6(5) . . ?
C14 N3 H3N 116.7 . . ?
C15 N3 H3N 116.7 . . ?
C29 N4 C26 125.5(5) . . ?
C29 N4 H4N 117.2 . . ?
C26 N4 H4N 117.2 . . ?
O2 C1 O1 126.4(5) . . ?
O2 C1 C2 116.9(5) . . ?
O1 C1 C2 116.8(5) . . ?
C8 N1 C5 126.9(5) . . ?
C8 N1 H1N 116.5 . . ?
C5 N1 H1N 116.5 . . ?
N2 C13 C12 122.3(5) . . ?
N2 C13 C14 117.0(5) . . ?
C12 C13 C14 120.7(5) . . ?
C40 C39 C38 117.1(5) . . ?
C40 C39 C42 122.8(5) . . ?
C38 C39 C42 120.1(5) . . ?
C4 C3 C2 120.2(5) . . ?
C4 C3 H3 119.9 . . ?
C2 C3 H3 119.9 . . ?
C28 C23 C24 119.3(5) . . ?
C28 C23 C22 120.6(5) . . ?
C24 C23 C22 120.1(5) . . ?
N3 C15 C20 117.7(5) . . ?
N3 C15 C16 123.2(5) . . ?
C20 C15 C16 119.1(6) . . ?
O11 C42 O12 125.6(5) . . ?
O11 C42 C39 118.1(5) . . ?
O12 C42 C39 116.2(5) . . ?
C3 C2 C7 117.5(5) . . ?
C3 C2 C1 120.2(5) . . ?
C7 C2 C1 122.3(5) . . ?
C18 C17 C16 121.9(6) . . ?
C18 C17 H17 119.0 . . ?
C16 C17 H17 119.0 . . ?
C5 C4 C3 122.2(5) . . ?
C5 C4 H4 118.9 . . ?
C3 C4 H4 118.9 . . ?
C17 C18 C19 119.2(5) . . ?
C17 C18 C21 121.0(5) . . ?
C19 C18 C21 119.7(5) . . ?
C39 C40 C41 122.4(5) . . ?
C39 C40 H40 118.8 . . ?
C41 C40 H40 118.8 . . ?
N5 C30 C31 124.0(5) . . ?
N5 C30 C29 119.2(5) . . ?
C31 C30 C29 116.8(5) . . ?
C37 C38 C39 121.2(5) . . ?
C37 C38 H38 119.4 . . ?
C39 C38 H38 119.4 . . ?
C17 C16 C15 118.3(5) . . ?
C17 C16 H16 120.8 . . ?
C15 C16 H16 120.8 . . ?
C11 C12 C13 120.0(5) . . ?
C11 C12 H12 120.0 . . ?
C13 C12 H12 120.0 . . ?
O8 C22 O7 128.0(5) . . ?
O8 C22 C23 117.2(5) . . ?
O7 C22 C23 114.8(5) . . ?
N2 C9 C10 123.0(5) . . ?
N2 C9 C8 116.8(5) . . ?
C10 C9 C8 120.2(5) . . ?
O4 C14 N3 125.0(6) . . ?
O4 C14 C13 120.9(5) . . ?
N3 C14 C13 114.1(5) . . ?
O5 C21 O6 127.1(6) . . ?
O5 C21 C18 116.3(5) . . ?
O6 C21 C18 116.6(5) . . ?
C32 C31 C30 117.6(6) . . ?
C32 C31 H31 121.2 . . ?
C30 C31 H31 121.2 . . ?
C37 C36 C41 118.7(5) . . ?
C37 C36 N6 123.6(6) . . ?
C41 C36 N6 117.7(5) . . ?
C38 C37 C36 120.5(6) . . ?
C38 C37 H37 119.7 . . ?
C36 C37 H37 119.7 . . ?
C20 C19 C18 120.9(6) . . ?
C20 C19 H19 119.5 . . ?
C18 C19 H19 119.5 . . ?
N5 C34 C33 124.0(6) . . ?
N5 C34 C35 118.2(5) . . ?
C33 C34 C35 117.7(6) . . ?
C27 C26 C25 120.0(6) . . ?
C27 C26 N4 121.7(6) . . ?
C25 C26 N4 118.3(6) . . ?
C31 C32 C33 119.6(6) . . ?
C31 C32 H32 120.2 . . ?
C33 C32 H32 120.2 . . ?
C4 C5 N1 124.4(5) . . ?
C4 C5 C6 119.0(5) . . ?
N1 C5 C6 116.5(5) . . ?
C19 C20 C15 120.4(6) . . ?
C19 C20 H20 119.8 . . ?
C15 C20 H20 119.8 . . ?
C12 C11 C10 118.7(5) . . ?
C12 C11 H11 120.6 . . ?
C10 C11 H11 120.6 . . ?
C9 C10 C11 118.5(6) . . ?
C9 C10 H10 120.7 . . ?
C11 C10 H10 120.7 . . ?
C34 C33 C32 117.7(6) . . ?
C34 C33 H33 121.2 . . ?
C32 C33 H33 121.2 . . ?
C23 C24 C25 119.7(6) . . ?
C23 C24 H24 120.2 . . ?
C25 C24 H24 120.2 . . ?
C26 C25 C24 119.2(6) . . ?
C26 C25 H25 120.4 . . ?
C24 C25 H25 120.4 . . ?
O10 C35 N6 124.3(5) . . ?
O10 C35 C34 120.8(6) . . ?
N6 C35 C34 114.9(5) . . ?
C23 C28 C27 121.8(6) . . ?
C23 C28 H28 119.1 . . ?
C27 C28 H28 119.1 . . ?
C40 C41 C36 120.0(5) . . ?
C40 C41 H41 120.0 . . ?
C36 C41 H41 120.0 . . ?
O3 C8 N1 124.8(5) . . ?
O3 C8 C9 120.7(5) . . ?
N1 C8 C9 114.5(5) . . ?
C6 C7 C2 121.6(6) . . ?
C6 C7 H7 119.2 . . ?
C2 C7 H7 119.2 . . ?
C7 C6 C5 119.3(6) . . ?
C7 C6 H6 120.4 . . ?
C5 C6 H6 120.4 . . ?
C49 N9 C51 123.0(8) . . ?
C49 N9 C50 118.4(8) . . ?
C51 N9 C50 118.5(7) . . ?
C28 C27 C26 120.0(6) . . ?
C28 C27 H27 120.0 . . ?
C26 C27 H27 120.0 . . ?
O9 C29 N4 124.1(6) . . ?
O9 C29 C30 120.6(5) . . ?
N4 C29 C30 115.3(5) . . ?
O18 C49 N9 126.9(8) . . ?
O18 C49 H49 116.5 . . ?
N9 C49 H49 116.5 . . ?
C47 N8 C48 122.8(9) . . ?
C47 N8 C46 118.5(11) . . ?
C48 N8 C46 118.3(11) . . ?
O16 C45 N7 123.7(10) . . ?
O16 C45 H45 118.2 . . ?
N7 C45 H45 118.2 . . ?
C57 N10 C56 120.5(13) . . ?
C57 N10 C55 124.5(12) . . ?
C56 N10 C55 115.0(12) . . ?
O17 C47 N8 122.1(9) . . ?
O17 C47 H47 119.0 . . ?
N8 C47 H47 119.0 . . ?
C45 N7 C43 121.2(11) . . ?
C45 N7 C44 117.7(13) . . ?
C43 N7 C44 121.1(12) . . ?
N9 C51 H51A 109.5 . . ?
N9 C51 H51B 109.5 . . ?
H51A C51 H51B 109.5 . . ?
N9 C51 H51C 109.5 . . ?
H51A C51 H51C 109.5 . . ?
H51B C51 H51C 109.5 . . ?
N9 C50 H50A 109.5 . . ?
N9 C50 H50B 109.5 . . ?
H50A C50 H50B 109.5 . . ?
N9 C50 H50C 109.5 . . ?
H50A C50 H50C 109.5 . . ?
H50B C50 H50C 109.5 . . ?
N8 C48 H48A 109.5 . . ?
N8 C48 H48B 109.5 . . ?
H48A C48 H48B 109.5 . . ?
N8 C48 H48C 109.5 . . ?
H48A C48 H48C 109.5 . . ?
H48B C48 H48C 109.5 . . ?
N10 C55 H55A 109.5 . . ?
N10 C55 H55B 109.5 . . ?
H55A C55 H55B 109.5 . . ?
N10 C55 H55C 109.5 . . ?
H55A C55 H55C 109.5 . . ?
H55B C55 H55C 109.5 . . ?
O19 C57 N10 134.7(18) . . ?
O19 C57 H57 112.6 . . ?
N10 C57 H57 112.6 . . ?
N10 C56 H56A 109.5 . . ?
N10 C56 H56B 109.5 . . ?
H56A C56 H56B 109.5 . . ?
N10 C56 H56C 109.5 . . ?
H56A C56 H56C 109.5 . . ?
H56B C56 H56C 109.5 . . ?
N7 C43 H43A 109.5 . . ?
N7 C43 H43B 109.5 . . ?
H43A C43 H43B 109.5 . . ?
N7 C43 H43C 109.5 . . ?
H43A C43 H43C 109.5 . . ?
H43B C43 H43C 109.5 . . ?
N7 C44 H44A 109.5 . . ?
N7 C44 H44B 109.5 . . ?
H44A C44 H44B 109.5 . . ?
N7 C44 H44C 109.5 . . ?
H44A C44 H44C 109.5 . . ?
H44B C44 H44C 109.5 . . ?
N8 C46 H46A 109.5 . . ?
N8 C46 H46B 109.5 . . ?
H46A C46 H46B 109.5 . . ?
N8 C46 H46C 109.5 . . ?
H46A C46 H46C 109.5 . . ?
H46B C46 H46C 109.5 . . ?
H21A O21 H21B 92.9 . . ?
H22A O22 H22B 106.6 . . ?

loop_
_geom_bond_atom_site_label_1
_geom_bond_atom_site_label_2
_geom_bond_distance
_geom_bond_site_symmetry_2
_geom_bond_publ_flag
Zn1 O13 2.042(4) . ?
Zn1 O13 2.042(4) 2_776 ?
Zn1 O2 2.083(4) 2_666 ?
Zn1 O2 2.083(4) 1_665 ?
Zn1 O14 2.191(4) 2_776 ?
Zn1 O14 2.191(4) . ?
Zn1 Zn2 3.1041(7) 2_666 ?
Zn1 Zn2 3.1041(7) 1_665 ?
Zn2 O1 2.054(4) . ?
Zn2 O5 2.060(4) 2_666 ?
Zn2 O15 2.069(4) . ?
Zn2 O11 2.083(4) 1_446 ?
Zn2 O13 2.097(4) 2_666 ?
Zn2 O14 2.227(4) 1_445 ?
Zn2 Zn1 3.1041(7) 1_445 ?
Zn3 O13 1.926(4) . ?
Zn3 O7 1.938(4) . ?
Zn3 O12 1.963(4) 2_775 ?
Zn3 O6 1.993(4) . ?
O13 Zn2 2.097(4) 2_666 ?
O13 H13A 0.8834 . ?
O2 C1 1.261(7) . ?
O2 Zn1 2.083(4) 1_445 ?
O14 Zn2 2.227(4) 1_665 ?
O14 H14A 0.9184 . ?
O14 H14B 0.8777 . ?
O12 C42 1.276(7) . ?
O12 Zn3 1.963(4) 2_775 ?
O1 C1 1.272(7) . ?
O6 C21 1.267(7) . ?
O5 C21 1.247(7) . ?
O5 Zn2 2.060(4) 2_666 ?
O7 C22 1.265(8) . ?
O11 C42 1.246(7) . ?
O11 Zn2 2.083(4) 1_664 ?
O15 H15A 0.9078 . ?
O15 H15B 0.8666 . ?
O4 C14 1.227(7) . ?
O9 C29 1.222(7) . ?
O18 C49 1.202(9) . ?
O3 C8 1.228(8) . ?
N2 C13 1.346(7) . ?
N2 C9 1.356(8) . ?
N6 C35 1.348(8) . ?
N6 C36 1.403(7) . ?
N6 H6N 0.8600 . ?
N5 C30 1.322(7) . ?
N5 C34 1.336(8) . ?
N3 C14 1.345(8) . ?
N3 C15 1.386(8) . ?
N3 H3N 0.8600 . ?
N4 C29 1.323(8) . ?
N4 C26 1.420(8) . ?
N4 H4N 0.8600 . ?
O8 C22 1.230(7) . ?
C1 C2 1.483(8) . ?
N1 C8 1.359(8) . ?
N1 C5 1.415(8) . ?
N1 H1N 0.8600 . ?
O17 C47 1.200(10) . ?
O10 C35 1.215(8) . ?
O16 C45 1.260(12) . ?
C13 C12 1.379(8) . ?
C13 C14 1.497(8) . ?
C39 C40 1.369(8) . ?
C39 C38 1.421(9) . ?
C39 C42 1.501(8) . ?
C3 C4 1.372(8) . ?
C3 C2 1.402(9) . ?
C3 H3 0.9300 . ?
C23 C28 1.369(9) . ?
C23 C24 1.401(8) . ?
C23 C22 1.518(8) . ?
C15 C20 1.398(9) . ?
C15 C16 1.420(8) . ?
C2 C7 1.413(9) . ?
C17 C18 1.377(8) . ?
C17 C16 1.384(8) . ?
C17 H17 0.9300 . ?
C4 C5 1.358(8) . ?
C4 H4 0.9300 . ?
C18 C19 1.379(9) . ?
C18 C21 1.517(8) . ?
C40 C41 1.380(8) . ?
C40 H40 0.9300 . ?
C30 C31 1.409(9) . ?
C30 C29 1.505(8) . ?
C38 C37 1.371(9) . ?
C38 H38 0.9300 . ?
C16 H16 0.9300 . ?
C12 C11 1.368(9) . ?
C12 H12 0.9300 . ?
C9 C10 1.378(8) . ?
C9 C8 1.478(8) . ?
C31 C32 1.363(9) . ?
C31 H31 0.9300 . ?
C36 C37 1.389(9) . ?
C36 C41 1.399(9) . ?
C37 H37 0.9300 . ?
C19 C20 1.371(9) . ?
C19 H19 0.9300 . ?
C34 C33 1.379(9) . ?
C34 C35 1.506(8) . ?
C26 C27 1.382(9) . ?
C26 C25 1.401(9) . ?
C32 C33 1.407(9) . ?
C32 H32 0.9300 . ?
C5 C6 1.418(9) . ?
C20 H20 0.9300 . ?
C11 C10 1.393(9) . ?
C11 H11 0.9300 . ?
C10 H10 0.9300 . ?
C33 H33 0.9300 . ?
C24 C25 1.405(8) . ?
C24 H24 0.9300 . ?
C25 H25 0.9300 . ?
C28 C27 1.370(9) . ?
C28 H28 0.9300 . ?
C41 H41 0.9300 . ?
C7 C6 1.367(9) . ?
C7 H7 0.9300 . ?
C6 H6 0.9300 . ?
N9 C49 1.322(10) . ?
N9 C51 1.445(12) . ?
N9 C50 1.473(12) . ?
C27 H27 0.9300 . ?
C49 H49 0.9300 . ?
N8 C47 1.354(12) . ?
N8 C48 1.405(13) . ?
N8 C46 1.485(18) . ?
C45 N7 1.309(12) . ?
C45 H45 0.9300 . ?
N10 C57 1.292(16) . ?
N10 C56 1.398(16) . ?
N10 C55 1.418(13) . ?
C47 H47 0.9300 . ?
N7 C43 1.497(18) . ?
N7 C44 1.52(2) . ?
C51 H51A 0.9600 . ?
C51 H51B 0.9600 . ?
C51 H51C 0.9600 . ?
C50 H50A 0.9600 . ?
C50 H50B 0.9600 . ?
C50 H50C 0.9600 . ?
C48 H48A 0.9600 . ?
C48 H48B 0.9600 . ?
C48 H48C 0.9600 . ?
C55 H55A 0.9600 . ?
C55 H55B 0.9600 . ?
C55 H55C 0.9600 . ?
C57 O19 1.198(15) . ?
C57 H57 0.9300 . ?
C56 H56A 0.9600 . ?
C56 H56B 0.9600 . ?
C56 H56C 0.9600 . ?
C43 H43A 0.9600 . ?
C43 H43B 0.9600 . ?
C43 H43C 0.9600 . ?
C44 H44A 0.9600 . ?
C44 H44B 0.9600 . ?
C44 H44C 0.9600 . ?
C46 H46A 0.9600 . ?
C46 H46B 0.9600 . ?
C46 H46C 0.9600 . ?
O21 H21A 0.8893 . ?
O21 H21B 0.9201 . ?
O22 H22A 0.8956 . ?
O22 H22B 0.8994 . ?

loop_
_geom_hbond_atom_site_label_D
_geom_hbond_atom_site_label_H
_geom_hbond_atom_site_label_A
_geom_hbond_distance_DH
_geom_hbond_distance_HA
_geom_hbond_distance_DA
_geom_hbond_angle_DHA
_geom_hbond_site_symmetry_A
N6 H6N N5 0.86 2.28 2.707(7) 110.6 .
N6 H6N O21 0.86 2.46 3.217(7) 147.1 2_676
N3 H3N O17 0.86 2.11 2.910(7) 155.0 .
N4 H4N O21 0.86 2.22 3.040(7) 160.4 2_676
N1 H1N N2 0.86 2.25 2.666(7) 110.1 .
N1 H1N O17 0.86 2.23 2.974(7) 144.7 .
C4 H4 O3 0.93 2.34 2.925(7) 120.3 .
C16 H16 O4 0.93 2.42 2.903(8) 112.5 .
C12 H12 O12 0.93 2.65 3.214(7) 119.3 1_445
C37 H37 O10 0.93 2.23 2.839(8) 122.7 .
C45 H45 O1 0.93 2.59 3.194(10) 122.9 2_666
C45 H45 O5 0.93 2.52 3.264(10) 137.7 .
C48 H48C O10 0.96 2.58 3.192(14) 121.6 2_675
O13 H13A O16 0.88 1.91 2.795(6) 178.4 .
O15 H15A O9 0.91 1.94 2.844(6) 176.8 2_676
O15 H15B O22 0.87 1.95 2.820(9) 178.6 1_455
O21 H21A O3 0.89 2.16 3.045(7) 177.0 1_566
O21 H21B O19 0.92 1.81 2.726(12) 178.3 1_556
O14 H14A O8 0.92 1.75 2.665(6) 178.0 .
O14 H14B O18 0.88 1.80 2.674(6) 178.4 1_565
O22 H22A O18 0.90 1.98 2.872(10) 179.2 .
